data_9015528
loop_
_publ_author_name
'Schubert, K.'
'Breimer, H.'
'Burkhardt, W.'
'Gunzel, E.'
'Haufler, R.'
'Lukas, H. L.'
'Vetter, H.'
'Wegst, J.'
'Wilkens, M.'

_publ_section_title
;
 Einige strukturelle Ergebnisse an metallischen Phasen II
;
_journal_name_full Naturwissenschaften
_journal_page_first 229
_journal_page_last 230
_journal_volume 44
_journal_year 1957
_chemical_compound_source Synthetic
_chemical_formula_sum 'As0.1 Cu0.9'
_chemical_name_mineral Algodonite
_space_group_IT_number 194
_symmetry_space_group_name_Hall '-P 6c 2c'
_symmetry_space_group_name_H-M 'P 63/m m c'
_cell_angle_alpha 90
_cell_angle_beta 90
_cell_angle_gamma 120
_cell_length_a 2.59
_cell_length_b 2.59
_cell_length_c 4.24
_cell_formula_units_Z 2
_cell_volume 24.632
_database_code_amcsd 0018470
_exptl_crystal_density_diffrn 8.721
_cod_original_formula_sum '(Cu.9 As.1)'
_cod_database_code 9015528

loop_
_space_group_symop_operation_xyz
x,y,z
-x,-x+y,1/2+z
x,x-y,1/2-z
-x+y,-x,1/2-z
x-y,x,1/2+z
-y,-x,z
y,x,-z
y,-x+y,-z
-y,x-y,z
x-y,-y,1/2+z
-x+y,y,1/2-z
x,y,1/2-z
-x,-y,1/2+z
x,x-y,z
-x,-x+y,-z
x-y,x,-z
-x+y,-x,z
y,x,1/2+z
-y,-x,1/2-z
-y,x-y,1/2-z
y,-x+y,1/2+z
-x+y,y,z
x-y,-y,-z
-x,-y,-z

loop_
_atom_site_label
_atom_site_fract_x
_atom_site_fract_y
_atom_site_fract_z
_atom_site_occupancy
Cu 0.33333 0.66667 0.25000 0.90000
As 0.33333 0.66667 0.25000 0.10000

loop_
_cod_related_entry_id
_cod_related_entry_database
_cod_related_entry_code
1 AMCSD 0018470
